data_7708802
loop_
_publ_author_name
'Bould, Jonathan'
'Londesborough, Michael G. S.'
'Passarelli, Vincenzo'
'Clegg, William'
'Waddell, Paul G.'
'Cva\<cka, Josef'
'Mac\'ias, Ram\'on'

_publ_section_title
;
 A simple and high-yield route to iridium, rhodium, osmium and ruthenium
 nido-6-metalladecaborane compounds
;
_journal_name_full 'Dalton Transactions'
_journal_paper_doi 10.1039/D1DT02971A
_journal_year 2021
_chemical_formula_moiety 'C53 H63 B9 O Os P4 Pt,0.85 C2 H4 Cl2'
_chemical_formula_sum 'C54.71 H66.43 B9 Cl1.71 O Os P4 Pt'
_chemical_formula_weight 1407.10
_space_group_crystal_system triclinic
_space_group_IT_number 2
_space_group_name_Hall '-P 1'
_space_group_name_H-M_alt 'P -1'
_atom_sites_solution_hydrogens mixed
_atom_sites_solution_primary dual
_atom_sites_solution_secondary difmap
_audit_creation_method SHELXL-2018/3
_audit_update_record
;
2021-10-22 deposited with the CCDC.	2021-11-02 downloaded from the CCDC.
;
_cell_angle_alpha 82.1298(14)
_cell_angle_beta 81.7826(15)
_cell_angle_gamma 87.9309(15)
_cell_formula_units_Z 2
_cell_length_a 9.7993(2)
_cell_length_b 13.3272(2)
_cell_length_c 22.1505(4)
_cell_measurement_reflns_used 38504
_cell_measurement_temperature 150(2)
_cell_measurement_theta_max 66.82
_cell_measurement_theta_min 4.01
_cell_volume 2835.72(9)
_computing_cell_refinement 'CrysAlisPro 1.171.38.42b (Rigaku OD, 2015)'
_computing_data_collection 'CrysAlisPro 1.171.38.42b (Rigaku OD, 2015)'
_computing_data_reduction 'CrysAlisPro 1.171.38.42b (Rigaku OD, 2015)'
_computing_molecular_graphics 'Bruker SHELXTL'
_computing_publication_material 'SHELXL and local programs'
_computing_structure_refinement 'SHELXL-2018/3 (Sheldrick, 2018)'
_computing_structure_solution SHELXT-2018/2
_diffrn_ambient_temperature 150(2)
_diffrn_detector_area_resol_mean 10.3968
_diffrn_measured_fraction_theta_full 0.995
_diffrn_measured_fraction_theta_max 0.995
_diffrn_measurement_device_type 'Oxford Diffraction Gemini A Ultra diffractometer'
_diffrn_measurement_method '\w scans'
_diffrn_radiation_type CuK\a
_diffrn_radiation_wavelength 1.54184
_diffrn_reflns_av_R_equivalents 0.0361
_diffrn_reflns_av_unetI/netI 0.0168
_diffrn_reflns_Laue_measured_fraction_full 0.995
_diffrn_reflns_Laue_measured_fraction_max 0.995
_diffrn_reflns_limit_h_max 11
_diffrn_reflns_limit_h_min -11
_diffrn_reflns_limit_k_max 15
_diffrn_reflns_limit_k_min -15
_diffrn_reflns_limit_l_max 26
_diffrn_reflns_limit_l_min -26
_diffrn_reflns_number 78764
_diffrn_reflns_point_group_measured_fraction_full 0.995
_diffrn_reflns_point_group_measured_fraction_max 0.995
_diffrn_reflns_theta_full 66.896
_diffrn_reflns_theta_max 66.896
_diffrn_reflns_theta_min 3.679
_diffrn_source 'fine-focus sealed X-ray tube'
_exptl_absorpt_coefficient_mu 10.807
_exptl_absorpt_correction_T_max 0.594
_exptl_absorpt_correction_T_min 0.183
_exptl_absorpt_correction_type analytical
_exptl_absorpt_process_details
;
CrysAlisPro 1.171.38.42b (Rigaku Oxford Diffraction, 2015)
Analytical numeric absorption correction using a multifaceted crystal
   model based on expressions derived by R.C. Clark & J.S. Reid.
(Clark, R. C. & Reid, J. S. (1995). Acta Cryst. A51, 887-897)
Empirical absorption correction using spherical harmonics,
 implemented in SCALE3 ABSPACK scaling algorithm.
;
_exptl_crystal_colour orange
_exptl_crystal_density_diffrn 1.648
_exptl_crystal_description block
_exptl_crystal_F_000 1382
_exptl_crystal_recrystallization_method 'Re-crystallisation from solvent: 1,2-dichloroethane'
_exptl_crystal_size_max 0.237
_exptl_crystal_size_mid 0.161
_exptl_crystal_size_min 0.061
_refine_diff_density_max 0.926
_refine_diff_density_min -0.571
_refine_diff_density_rms 0.071
_refine_ls_extinction_coef 0.000100(9)
_refine_ls_extinction_expression Fc^*^=kFc[1+0.001xFc^2^\l^3^/sin(2\q)]^-1/4^
_refine_ls_extinction_method 'SHELXL-2018/3 (Sheldrick 2018)'
_refine_ls_goodness_of_fit_ref 1.079
_refine_ls_hydrogen_treatment mixed
_refine_ls_matrix_type full
_refine_ls_number_parameters 800
_refine_ls_number_reflns 10033
_refine_ls_number_restraints 410
_refine_ls_restrained_S_all 1.078
_refine_ls_R_factor_all 0.0206
_refine_ls_R_factor_gt 0.0182
_refine_ls_shift/su_max 0.003
_refine_ls_shift/su_mean 0.000
_refine_ls_structure_factor_coef Fsqd
_refine_ls_weighting_details 'w=1/[\s^2^(Fo^2^)+(0.0191P)^2^+3.0175P] where P=(Fo^2^+2Fc^2^)/3'
_refine_ls_weighting_scheme calc
_refine_ls_wR_factor_gt 0.0420
_refine_ls_wR_factor_ref 0.0430
_reflns_Friedel_coverage 0.000
_reflns_number_gt 9369
_reflns_number_total 10033
_reflns_threshold_expression 'I > 2\s(I)'
_cod_data_source_file d1dt02971a2.cif
_cod_data_source_block ewc190014
_cod_database_code 7708802
_shelx_shelxl_version_number 2018/3
_shelx_space_group_comment
;
The symmetry employed for this shelxl refinement is uniquely defined
by the following loop, which should always be used as a source of
symmetry information in preference to the above space-group names.
They are only intended as comments.
;
_shelx_estimated_absorpt_t_min 0.184
_shelx_estimated_absorpt_t_max 0.559

loop_
_space_group_symop_operation_xyz
'x, y, z'
'-x, -y, -z'

loop_
_atom_site_label
_atom_site_type_symbol
_atom_site_fract_x
_atom_site_fract_y
_atom_site_fract_z
_atom_site_U_iso_or_equiv
_atom_site_adp_type
_atom_site_occupancy
_atom_site_site_symmetry_order
_atom_site_calc_flag
_atom_site_refinement_flags_posn
_atom_site_refinement_flags_adp
_atom_site_refinement_flags_occupancy
_atom_site_disorder_assembly
_atom_site_disorder_group
B1 B 0.2175(3) 0.8958(2) 0.18982(15) 0.0224(6) Uani 1 1 d . . . . .
H1 H 0.141(3) 0.937(2) 0.1655(13) 0.021(7) Uiso 1 1 d . . . . .
B2 B 0.3618(3) 0.9583(2) 0.20266(14) 0.0186(6) Uani 1 1 d . . . . .
H2 H 0.379(3) 1.039(2) 0.1830(13) 0.022(7) Uiso 1 1 d . . . . .
B3 B 0.2316(3) 0.9220(2) 0.26457(15) 0.0208(6) Uani 1 1 d . . . . .
H3 H 0.167(3) 0.976(2) 0.2882(14) 0.028(8) Uiso 1 1 d . . . . .
B4 B 0.1676(3) 0.8025(2) 0.25375(15) 0.0207(6) Uani 1 1 d . . . . .
H4 H 0.057(3) 0.794(2) 0.2708(14) 0.027(8) Uiso 1 1 d . . . . .
B5 B 0.4061(3) 0.9096(2) 0.27675(13) 0.0183(6) Uani 1 1 d . . . . .
H5 H 0.445(3) 0.950(2) 0.3093(14) 0.027(8) Uiso 1 1 d . . . . .
B6 B 0.3783(3) 0.8577(2) 0.15154(13) 0.0179(6) Uani 1 1 d . . . . .
H6 H 0.408(3) 0.877(2) 0.1014(13) 0.021(7) Uiso 1 1 d . . . . .
Pt7 Pt 0.56514(2) 0.88033(2) 0.19464(2) 0.01426(4) Uani 1 1 d . . . . .
B8 B 0.4342(3) 0.7378(2) 0.18304(13) 0.0151(6) Uani 1 1 d . . . . .
H8 H 0.495(3) 0.695(2) 0.1523(14) 0.024(8) Uiso 1 1 d . . . . .
Os9 Os 0.28678(2) 0.65438(2) 0.26846(2) 0.01381(4) Uani 1 1 d . . . . .
B10 B 0.2828(3) 0.8084(2) 0.30973(14) 0.0198(6) Uani 1 1 d . . . . .
H10 H 0.260(3) 0.809(2) 0.3589(14) 0.025(8) Uiso 1 1 d . . . . .
B11 B 0.2516(3) 0.7645(2) 0.18163(14) 0.0187(6) Uani 1 1 d . . . . .
H11 H 0.196(3) 0.733(2) 0.1477(14) 0.025(8) Uiso 1 1 d . . . . .
H510 H 0.414(3) 0.814(2) 0.2956(12) 0.017(7) Uiso 1 1 d . . . . .
H89 H 0.458(4) 0.699(3) 0.2377(15) 0.036(9) Uiso 1 1 d . . . . .
C9 C 0.1068(3) 0.6175(2) 0.30032(12) 0.0217(6) Uani 1 1 d . . . . .
O9 O -0.0071(2) 0.59878(15) 0.31894(10) 0.0310(5) Uani 1 1 d . . . . .
P1 P 0.74395(7) 0.80445(5) 0.13416(3) 0.01862(14) Uani 1 1 d . . . . .
C11 C 0.7047(3) 0.7879(2) 0.05822(12) 0.0216(6) Uani 1 1 d . . . . .
C12 C 0.6765(3) 0.8750(2) 0.01901(13) 0.0320(7) Uani 1 1 d . . . . .
H12 H 0.673976 0.939071 0.033422 0.038 Uiso 1 1 calc R U . . .
C13 C 0.6522(4) 0.8698(3) -0.04038(15) 0.0411(8) Uani 1 1 d . . . . .
H13 H 0.633747 0.929928 -0.066529 0.049 Uiso 1 1 calc R U . . .
C14 C 0.6546(4) 0.7771(3) -0.06159(15) 0.0422(8) Uani 1 1 d . . . . .
H14 H 0.638413 0.773175 -0.102467 0.051 Uiso 1 1 calc R U . . .
C15 C 0.6808(4) 0.6901(3) -0.02326(15) 0.0365(8) Uani 1 1 d . . . . .
H15 H 0.681516 0.626280 -0.037811 0.044 Uiso 1 1 calc R U . . .
C16 C 0.7061(3) 0.6949(2) 0.03642(13) 0.0272(6) Uani 1 1 d . . . . .
H16 H 0.724400 0.634486 0.062349 0.033 Uiso 1 1 calc R U . . .
C17 C 0.9101(3) 0.8650(2) 0.11404(14) 0.0305(7) Uani 1 1 d . . . . .
H17A H 0.900335 0.928845 0.087142 0.046 Uiso 1 1 calc R U . . .
H17B H 0.975746 0.820105 0.092539 0.046 Uiso 1 1 calc R U . . .
H17C H 0.944130 0.878666 0.151571 0.046 Uiso 1 1 calc R U . . .
C18 C 0.7952(3) 0.6808(2) 0.16953(13) 0.0294(7) Uani 1 1 d . . . . .
H18A H 0.829523 0.687386 0.208222 0.044 Uiso 1 1 calc R U . . .
H18B H 0.868291 0.652006 0.141610 0.044 Uiso 1 1 calc R U . . .
H18C H 0.715642 0.636023 0.177882 0.044 Uiso 1 1 calc R U . . .
P2 P 0.69428(7) 1.00963(5) 0.21835(3) 0.01957(14) Uani 1 1 d D . . . .
C21 C 0.788(2) 1.081(3) 0.1517(8) 0.033(2) Uani 0.379(9) 1 d D U P A 1
C22 C 0.9208(14) 1.1101(11) 0.1567(6) 0.040(2) Uani 0.379(9) 1 d D U P A 1
H22 H 0.958800 1.093486 0.194027 0.048 Uiso 0.379(9) 1 calc R U P A 1
C23 C 0.9960(13) 1.1641(9) 0.1050(6) 0.051(2) Uani 0.379(9) 1 d D U P A 1
H23 H 1.085182 1.187818 0.107200 0.061 Uiso 0.379(9) 1 calc R U P A 1
C24 C 0.9395(16) 1.1833(11) 0.0499(6) 0.051(2) Uani 0.379(9) 1 d D U P A 1
H24 H 0.993879 1.216512 0.014367 0.061 Uiso 0.379(9) 1 calc R U P A 1
C25 C 0.8084(16) 1.1556(9) 0.0456(5) 0.046(2) Uani 0.379(9) 1 d D U P A 1
H25 H 0.769822 1.173308 0.008549 0.055 Uiso 0.379(9) 1 calc R U P A 1
C26 C 0.7332(13) 1.1010(12) 0.0968(6) 0.036(2) Uani 0.379(9) 1 d D U P A 1
H26 H 0.644330 1.077208 0.094153 0.043 Uiso 0.379(9) 1 calc R U P A 1
C21' C 0.7731(14) 1.0795(18) 0.1455(5) 0.0322(16) Uani 0.621(9) 1 d D U P A 2
C22' C 0.9051(9) 1.1185(6) 0.1322(4) 0.0430(16) Uani 0.621(9) 1 d D U P A 2
H22' H 0.963679 1.108487 0.163292 0.052 Uiso 0.621(9) 1 calc R U P A 2
C23' C 0.9549(9) 1.1716(6) 0.0755(4) 0.0513(19) Uani 0.621(9) 1 d D U P A 2
H23' H 1.045837 1.197243 0.067416 0.062 Uiso 0.621(9) 1 calc R U P A 2
C24' C 0.8676(9) 1.1860(5) 0.0308(3) 0.0513(19) Uani 0.621(9) 1 d D U P A 2
H24' H 0.900235 1.221609 -0.008485 0.062 Uiso 0.621(9) 1 calc R U P A 2
C25' C 0.7330(9) 1.1496(5) 0.0417(3) 0.0421(16) Uani 0.621(9) 1 d D U P A 2
H25' H 0.675300 1.159925 0.010368 0.051 Uiso 0.621(9) 1 calc R U P A 2
C26' C 0.6848(8) 1.0978(7) 0.0998(4) 0.0334(15) Uani 0.621(9) 1 d D U P A 2
H26' H 0.592544 1.074799 0.108474 0.040 Uiso 0.621(9) 1 calc R U P A 2
C27 C 0.6012(3) 1.1125(2) 0.25294(15) 0.0353(8) Uani 1 1 d . . . . .
H27A H 0.529328 1.139156 0.228229 0.053 Uiso 1 1 calc R U . . .
H27B H 0.665314 1.166480 0.254482 0.053 Uiso 1 1 calc R U . . .
H27C H 0.558567 1.087235 0.294780 0.053 Uiso 1 1 calc R U . . .
C28 C 0.8260(4) 0.9793(3) 0.2679(2) 0.0507(10) Uani 1 1 d . . . . .
H28A H 0.872652 1.041352 0.271923 0.076 Uiso 1 1 calc R U . . .
H28B H 0.893385 0.931589 0.250027 0.076 Uiso 1 1 calc R U . . .
H28C H 0.783289 0.948413 0.308628 0.076 Uiso 1 1 calc R U . . .
P3 P 0.36104(7) 0.58950(5) 0.36345(3) 0.01843(14) Uani 1 1 d . . . . .
C311 C 0.2335(3) 0.5871(2) 0.43359(12) 0.0243(6) Uani 1 1 d . . . . .
C312 C 0.2519(3) 0.5195(2) 0.48601(13) 0.0301(7) Uani 1 1 d . . . . .
H312 H 0.327487 0.472808 0.484643 0.036 Uiso 1 1 calc R U . . .
C313 C 0.1604(3) 0.5200(3) 0.54022(13) 0.0364(8) Uani 1 1 d . . . . .
H313 H 0.172344 0.472466 0.575224 0.044 Uiso 1 1 calc R U . . .
C314 C 0.0528(4) 0.5892(3) 0.54322(14) 0.0398(8) Uani 1 1 d . . . . .
H314 H -0.008015 0.590642 0.580579 0.048 Uiso 1 1 calc R U . . .
C315 C 0.0333(3) 0.6565(3) 0.49186(14) 0.0347(7) Uani 1 1 d . . . . .
H315 H -0.041080 0.704252 0.494044 0.042 Uiso 1 1 calc R U . . .
C316 C 0.1217(3) 0.6550(2) 0.43692(13) 0.0281(6) Uani 1 1 d . . . . .
H316 H 0.105942 0.700424 0.401522 0.034 Uiso 1 1 calc R U . . .
C321 C 0.4314(3) 0.4594(2) 0.37612(12) 0.0239(6) Uani 1 1 d . . . . .
C322 C 0.5659(3) 0.4371(2) 0.38711(13) 0.0304(7) Uani 1 1 d . . . . .
H322 H 0.624596 0.490794 0.390334 0.037 Uiso 1 1 calc R U . . .
C323 C 0.6165(4) 0.3379(2) 0.39350(14) 0.0369(8) Uani 1 1 d . . . . .
H323 H 0.709175 0.324178 0.400544 0.044 Uiso 1 1 calc R U . . .
C324 C 0.5321(4) 0.2600(3) 0.38957(14) 0.0434(9) Uani 1 1 d . . . . .
H324 H 0.566540 0.192238 0.393233 0.052 Uiso 1 1 calc R U . . .
C325 C 0.3966(4) 0.2800(2) 0.38029(15) 0.0436(9) Uani 1 1 d . . . . .
H325 H 0.337821 0.225705 0.378465 0.052 Uiso 1 1 calc R U . . .
C326 C 0.3460(4) 0.3792(2) 0.37360(13) 0.0326(7) Uani 1 1 d . . . . .
H326 H 0.252800 0.392287 0.367298 0.039 Uiso 1 1 calc R U . . .
C331 C 0.5021(3) 0.6629(2) 0.38143(12) 0.0210(6) Uani 1 1 d . . . . .
C332 C 0.6176(3) 0.6849(2) 0.33711(13) 0.0236(6) Uani 1 1 d . . . . .
H332 H 0.621275 0.662548 0.297973 0.028 Uiso 1 1 calc R U . . .
C333 C 0.7261(3) 0.7383(2) 0.34915(14) 0.0278(6) Uani 1 1 d . . . . .
H333 H 0.804565 0.751313 0.318818 0.033 Uiso 1 1 calc R U . . .
C334 C 0.7205(4) 0.7732(3) 0.40566(15) 0.0367(8) Uani 1 1 d . . . . .
H334 H 0.794460 0.811137 0.413874 0.044 Uiso 1 1 calc R U . . .
C335 C 0.6077(4) 0.7527(3) 0.44981(15) 0.0425(8) Uani 1 1 d . . . . .
H335 H 0.603722 0.776694 0.488492 0.051 Uiso 1 1 calc R U . . .
C336 C 0.4996(3) 0.6971(2) 0.43807(13) 0.0311(7) Uani 1 1 d . . . . .
H336 H 0.423002 0.682263 0.469150 0.037 Uiso 1 1 calc R U . . .
P4 P 0.32287(7) 0.51068(5) 0.21233(3) 0.01450(13) Uani 1 1 d . . . . .
C411 C 0.2316(3) 0.39094(19) 0.24350(11) 0.0178(5) Uani 1 1 d . . . . .
C412 C 0.0939(3) 0.3927(2) 0.26962(13) 0.0247(6) Uani 1 1 d . . . . .
H412 H 0.046740 0.455934 0.271513 0.030 Uiso 1 1 calc R U . . .
C413 C 0.0241(3) 0.3040(2) 0.29295(14) 0.0275(6) Uani 1 1 d . . . . .
H413 H -0.069663 0.307341 0.310997 0.033 Uiso 1 1 calc R U . . .
C414 C 0.0895(3) 0.2112(2) 0.29018(14) 0.0289(6) Uani 1 1 d . . . . .
H414 H 0.041780 0.150480 0.306504 0.035 Uiso 1 1 calc R U . . .
C415 C 0.2255(3) 0.2077(2) 0.26330(14) 0.0309(7) Uani 1 1 d . . . . .
H415 H 0.271129 0.144101 0.260268 0.037 Uiso 1 1 calc R U . . .
C416 C 0.2957(3) 0.2964(2) 0.24075(13) 0.0256(6) Uani 1 1 d . . . . .
H416 H 0.389674 0.292695 0.223043 0.031 Uiso 1 1 calc R U . . .
C421 C 0.2654(3) 0.53218(19) 0.13565(12) 0.0186(5) Uani 1 1 d . . . . .
C422 C 0.1310(3) 0.5131(2) 0.12869(13) 0.0263(6) Uani 1 1 d . . . . .
H422 H 0.068837 0.485435 0.163388 0.032 Uiso 1 1 calc R U . . .
C423 C 0.0858(3) 0.5340(2) 0.07122(14) 0.0332(7) Uani 1 1 d . . . . .
H423 H -0.006899 0.521124 0.067073 0.040 Uiso 1 1 calc R U . . .
C424 C 0.1755(4) 0.5734(2) 0.02052(14) 0.0363(8) Uani 1 1 d . . . . .
H424 H 0.144893 0.586890 -0.018653 0.044 Uiso 1 1 calc R U . . .
C425 C 0.3098(4) 0.5933(2) 0.02667(14) 0.0347(7) Uani 1 1 d . . . . .
H425 H 0.371550 0.620783 -0.008249 0.042 Uiso 1 1 calc R U . . .
C426 C 0.3547(3) 0.5732(2) 0.08383(12) 0.0259(6) Uani 1 1 d . . . . .
H426 H 0.447002 0.587517 0.087821 0.031 Uiso 1 1 calc R U . . .
C431 C 0.5005(3) 0.46275(19) 0.19465(11) 0.0171(5) Uani 1 1 d . . . . .
C432 C 0.5436(3) 0.4052(2) 0.14675(12) 0.0228(6) Uani 1 1 d . . . . .
H432 H 0.482369 0.395773 0.118480 0.027 Uiso 1 1 calc R U . . .
C433 C 0.6742(3) 0.3621(2) 0.14023(13) 0.0269(6) Uani 1 1 d . . . . .
H433 H 0.701716 0.323024 0.107617 0.032 Uiso 1 1 calc R U . . .
C434 C 0.7653(3) 0.3751(2) 0.18056(13) 0.0257(6) Uani 1 1 d . . . . .
H434 H 0.854839 0.344919 0.175912 0.031 Uiso 1 1 calc R U . . .
C435 C 0.7250(3) 0.4322(2) 0.22769(13) 0.0261(6) Uani 1 1 d . . . . .
H435 H 0.787186 0.442052 0.255493 0.031 Uiso 1 1 calc R U . . .
C436 C 0.5938(3) 0.4753(2) 0.23444(12) 0.0201(5) Uani 1 1 d . . . . .
H436 H 0.567207 0.514451 0.267099 0.024 Uiso 1 1 calc R U . . .
Cl1 Cl 0.1327(9) -0.1051(6) 0.5629(3) 0.154(3) Uani 0.452(4) 1 d D U P B -1
C1 C 0.234(2) -0.1004(13) 0.4894(6) 0.106(3) Uani 0.452(4) 1 d D U P B -1
H1A H 0.329642 -0.083117 0.492902 0.127 Uiso 0.452(4) 1 calc R U P B -1
H1B H 0.236200 -0.168251 0.475886 0.127 Uiso 0.452(4) 1 calc R U P B -1
C2 C 0.1822(18) -0.0272(9) 0.4434(6) 0.100(3) Uani 0.452(4) 1 d D U P B -1
H2A H 0.091061 -0.049997 0.436804 0.120 Uiso 0.452(4) 1 calc R U P B -1
H2B H 0.244907 -0.028231 0.404188 0.120 Uiso 0.452(4) 1 calc R U P B -1
Cl2 Cl 0.1645(5) 0.0950(2) 0.45823(15) 0.1146(18) Uani 0.452(4) 1 d D U P B -1
Cl3 Cl 0.1969(6) -0.0644(5) 0.5707(3) 0.0996(16) Uani 0.404(4) 1 d D U P C -2
C3 C 0.203(3) -0.0937(16) 0.4943(6) 0.111(3) Uani 0.404(4) 1 d D U P C -2
H3A H 0.255447 -0.158012 0.490811 0.133 Uiso 0.404(4) 1 calc R U P C -2
H3B H 0.107794 -0.104582 0.486708 0.133 Uiso 0.404(4) 1 calc R U P C -2
C4 C 0.2663(15) -0.0151(12) 0.4466(6) 0.098(3) Uani 0.404(4) 1 d D U P C -2
H4A H 0.213504 0.049404 0.448521 0.118 Uiso 0.404(4) 1 calc R U P C -2
H4B H 0.265603 -0.035689 0.405326 0.118 Uiso 0.404(4) 1 calc R U P C -2
Cl4 Cl 0.4320(5) 0.0006(3) 0.4587(3) 0.1183(19) Uani 0.404(4) 1 d D U P C -2

loop_
_atom_site_aniso_label
_atom_site_aniso_U_11
_atom_site_aniso_U_22
_atom_site_aniso_U_33
_atom_site_aniso_U_23
_atom_site_aniso_U_13
_atom_site_aniso_U_12
B1 0.0187(16) 0.0164(15) 0.0323(17) -0.0022(12) -0.0060(13) 0.0016(12)
B2 0.0176(15) 0.0149(14) 0.0229(15) -0.0024(12) -0.0022(12) 0.0017(12)
B3 0.0159(15) 0.0149(14) 0.0305(16) -0.0055(12) 0.0026(12) 0.0008(12)
B4 0.0152(15) 0.0150(14) 0.0315(16) -0.0050(12) -0.0008(12) 0.0023(12)
B5 0.0178(15) 0.0172(14) 0.0194(14) -0.0055(11) 0.0020(11) -0.0010(12)
B6 0.0205(16) 0.0145(14) 0.0199(14) 0.0000(11) -0.0089(12) -0.0007(12)
Pt7 0.01351(6) 0.01353(6) 0.01584(6) -0.00346(4) -0.00095(4) -0.00046(4)
B8 0.0180(15) 0.0123(13) 0.0149(13) -0.0015(11) -0.0014(11) -0.0046(11)
Os9 0.01343(6) 0.01193(6) 0.01565(6) -0.00207(4) -0.00049(4) 0.00012(4)
B10 0.0201(16) 0.0170(15) 0.0217(15) -0.0081(12) 0.0049(12) -0.0018(12)
B11 0.0183(15) 0.0130(14) 0.0255(15) -0.0010(11) -0.0076(12) 0.0005(11)
C9 0.0250(16) 0.0148(13) 0.0253(14) -0.0054(10) -0.0014(11) 0.0015(11)
O9 0.0208(11) 0.0260(11) 0.0438(12) -0.0076(9) 0.0077(9) -0.0056(9)
P1 0.0169(3) 0.0199(3) 0.0191(3) -0.0055(3) -0.0007(2) 0.0018(3)
C11 0.0190(14) 0.0263(14) 0.0200(13) -0.0086(11) 0.0002(10) 0.0021(11)
C12 0.0451(19) 0.0257(16) 0.0268(15) -0.0068(12) -0.0092(13) 0.0066(14)
C13 0.061(2) 0.0360(18) 0.0287(16) -0.0052(14) -0.0156(15) 0.0105(17)
C14 0.054(2) 0.051(2) 0.0263(16) -0.0149(15) -0.0151(15) 0.0077(17)
C15 0.0405(19) 0.0339(18) 0.0406(18) -0.0208(15) -0.0102(15) 0.0037(14)
C16 0.0265(16) 0.0241(15) 0.0321(15) -0.0081(12) -0.0046(12) 0.0023(12)
C17 0.0174(15) 0.0373(17) 0.0375(17) -0.0149(14) 0.0037(12) -0.0011(12)
C18 0.0291(16) 0.0306(16) 0.0276(15) -0.0035(12) -0.0040(12) 0.0111(13)
P2 0.0188(3) 0.0161(3) 0.0248(3) -0.0048(3) -0.0037(3) -0.0025(3)
C21 0.038(4) 0.015(4) 0.039(4) -0.007(4) 0.016(4) 0.001(4)
C22 0.041(4) 0.026(4) 0.045(4) -0.008(4) 0.026(4) -0.009(3)
C23 0.056(5) 0.033(4) 0.053(5) -0.005(4) 0.033(4) -0.008(4)
C24 0.058(4) 0.034(4) 0.048(5) 0.000(4) 0.034(4) 0.000(4)
C25 0.057(5) 0.026(3) 0.043(4) 0.001(3) 0.029(4) 0.001(4)
C26 0.047(4) 0.018(3) 0.035(3) -0.004(3) 0.021(4) 0.003(4)
C21' 0.036(3) 0.015(3) 0.041(3) -0.006(3) 0.016(3) -0.003(3)
C22' 0.045(3) 0.024(2) 0.049(3) 0.002(3) 0.025(3) 0.001(2)
C23' 0.055(3) 0.033(3) 0.053(4) 0.004(4) 0.027(3) 0.002(3)
C24' 0.062(4) 0.030(3) 0.047(3) 0.001(3) 0.035(3) 0.004(3)
C25' 0.064(4) 0.022(2) 0.033(2) -0.004(2) 0.017(3) 0.003(3)
C26' 0.049(4) 0.018(2) 0.027(2) -0.0020(19) 0.013(3) 0.003(3)
C27 0.0382(19) 0.0229(15) 0.0443(18) -0.0171(13) 0.0102(14) -0.0088(13)
C28 0.060(3) 0.0274(17) 0.077(3) -0.0101(17) -0.050(2) -0.0019(16)
P3 0.0208(3) 0.0186(3) 0.0153(3) -0.0015(2) -0.0011(2) -0.0005(3)
C311 0.0259(15) 0.0280(15) 0.0183(13) -0.0032(11) 0.0012(11) -0.0073(12)
C312 0.0301(17) 0.0379(17) 0.0217(14) -0.0011(12) -0.0025(12) -0.0090(13)
C313 0.0376(19) 0.052(2) 0.0176(14) 0.0020(13) -0.0005(13) -0.0170(16)
C314 0.0357(19) 0.061(2) 0.0214(15) -0.0115(15) 0.0087(13) -0.0163(17)
C315 0.0314(18) 0.0396(18) 0.0324(16) -0.0136(14) 0.0083(13) -0.0075(14)
C316 0.0295(16) 0.0283(15) 0.0250(14) -0.0051(12) 0.0043(12) -0.0054(13)
C321 0.0342(17) 0.0223(14) 0.0151(12) -0.0014(10) -0.0048(11) 0.0026(12)
C322 0.0381(18) 0.0270(16) 0.0251(14) 0.0002(12) -0.0054(13) 0.0047(13)
C323 0.050(2) 0.0347(18) 0.0252(15) -0.0023(13) -0.0073(14) 0.0163(16)
C324 0.079(3) 0.0284(17) 0.0250(16) -0.0058(13) -0.0172(16) 0.0169(18)
C325 0.079(3) 0.0244(17) 0.0325(17) -0.0052(13) -0.0229(17) -0.0055(17)
C326 0.049(2) 0.0267(16) 0.0240(15) -0.0014(12) -0.0130(13) -0.0044(14)
C331 0.0218(14) 0.0211(14) 0.0199(13) -0.0004(10) -0.0050(11) 0.0013(11)
C332 0.0246(15) 0.0228(14) 0.0237(14) -0.0039(11) -0.0043(11) 0.0016(11)
C333 0.0234(15) 0.0263(15) 0.0326(16) 0.0021(12) -0.0061(12) -0.0007(12)
C334 0.0391(19) 0.0393(18) 0.0353(17) -0.0016(14) -0.0165(14) -0.0154(15)
C335 0.053(2) 0.051(2) 0.0273(16) -0.0081(15) -0.0107(15) -0.0187(18)
C336 0.0370(18) 0.0346(17) 0.0218(14) -0.0036(12) -0.0021(12) -0.0080(14)
P4 0.0153(3) 0.0129(3) 0.0154(3) -0.0024(2) -0.0021(2) -0.0003(2)
C411 0.0204(14) 0.0160(13) 0.0176(12) -0.0025(10) -0.0033(10) -0.0029(10)
C412 0.0206(15) 0.0188(14) 0.0348(15) -0.0052(11) -0.0019(12) -0.0012(11)
C413 0.0208(15) 0.0252(15) 0.0352(16) -0.0041(12) 0.0013(12) -0.0059(12)
C414 0.0321(17) 0.0187(14) 0.0353(16) -0.0011(12) -0.0027(13) -0.0079(12)
C415 0.0325(17) 0.0180(14) 0.0403(17) -0.0048(12) 0.0022(13) 0.0004(12)
C416 0.0252(15) 0.0195(14) 0.0307(15) -0.0050(11) 0.0030(12) -0.0017(12)
C421 0.0241(14) 0.0140(12) 0.0194(12) -0.0043(10) -0.0068(10) 0.0014(10)
C422 0.0249(16) 0.0281(15) 0.0276(15) -0.0066(12) -0.0066(12) 0.0019(12)
C423 0.0305(17) 0.0370(18) 0.0374(17) -0.0103(14) -0.0184(14) 0.0012(14)
C424 0.051(2) 0.0352(18) 0.0261(15) 0.0005(13) -0.0213(14) -0.0049(15)
C425 0.048(2) 0.0342(17) 0.0230(15) 0.0030(13) -0.0109(14) -0.0119(15)
C426 0.0312(16) 0.0251(15) 0.0233(14) -0.0017(11) -0.0095(12) -0.0086(12)
C431 0.0189(14) 0.0149(12) 0.0160(12) -0.0003(10) 0.0011(10) -0.0009(10)
C432 0.0235(15) 0.0268(15) 0.0189(13) -0.0068(11) -0.0022(11) -0.0020(12)
C433 0.0265(16) 0.0287(15) 0.0240(14) -0.0086(12) 0.0061(11) 0.0022(12)
C434 0.0193(15) 0.0226(14) 0.0328(15) -0.0015(12) 0.0015(12) 0.0048(11)
C435 0.0246(15) 0.0248(15) 0.0294(15) -0.0024(12) -0.0083(12) 0.0037(12)
C436 0.0218(14) 0.0215(14) 0.0176(12) -0.0047(10) -0.0031(10) 0.0017(11)
Cl1 0.194(7) 0.161(6) 0.089(3) -0.013(3) 0.036(4) 0.032(5)
C1 0.135(7) 0.090(5) 0.095(5) -0.056(4) 0.017(5) -0.001(6)
C2 0.137(8) 0.089(6) 0.081(5) -0.059(4) 0.009(6) -0.012(6)
Cl2 0.195(4) 0.0544(18) 0.083(2) -0.0133(14) 0.033(2) -0.043(2)
Cl3 0.105(4) 0.104(4) 0.093(3) -0.020(2) -0.020(2) 0.010(3)
C3 0.139(8) 0.095(6) 0.097(5) -0.048(5) 0.023(6) -0.011(6)
C4 0.133(7) 0.085(5) 0.080(5) -0.054(4) 0.018(6) -0.025(6)
Cl4 0.117(4) 0.067(2) 0.181(5) -0.031(2) -0.037(3) -0.026(2)

loop_
_atom_type_symbol
_atom_type_description
_atom_type_scat_dispersion_real
_atom_type_scat_dispersion_imag
_atom_type_scat_source
C C 0.0181 0.0091 'International Tables Vol C Tables 4.2.6.8 and 6.1.1.4'
H H 0.0000 0.0000 'International Tables Vol C Tables 4.2.6.8 and 6.1.1.4'
B B 0.0090 0.0039 'International Tables Vol C Tables 4.2.6.8 and 6.1.1.4'
Cl Cl 0.3639 0.7018 'International Tables Vol C Tables 4.2.6.8 and 6.1.1.4'
O O 0.0492 0.0322 'International Tables Vol C Tables 4.2.6.8 and 6.1.1.4'
Os Os -4.9801 6.2216 'International Tables Vol C Tables 4.2.6.8 and 6.1.1.4'
P P 0.2955 0.4335 'International Tables Vol C Tables 4.2.6.8 and 6.1.1.4'
Pt Pt -4.5932 6.9264 'International Tables Vol C Tables 4.2.6.8 and 6.1.1.4'

loop_
_geom_angle_atom_site_label_1
_geom_angle_atom_site_label_2
_geom_angle_atom_site_label_3
_geom_angle
_geom_angle_site_symmetry_1
_geom_angle_site_symmetry_3
_geom_angle_publ_flag
H1 B1 B2 119.6(16) . . ?
H1 B1 B3 118.3(15) . . ?
H1 B1 B4 120.6(16) . . ?
H1 B1 B6 122.1(16) . . ?
H1 B1 B11 119.5(16) . . ?
B2 B1 B3 60.33(17) . . ?
B2 B1 B4 109.3(2) . . ?
B2 B1 B6 63.84(17) . . ?
B2 B1 B11 113.1(2) . . ?
B3 B1 B4 60.77(18) . . ?
B3 B1 B6 111.5(2) . . ?
B3 B1 B11 112.2(2) . . ?
B4 B1 B6 108.1(2) . . ?
B4 B1 B11 61.12(17) . . ?
B6 B1 B11 59.91(17) . . ?
B1 B2 H2 120.3(16) . . ?
B1 B2 B3 60.39(18) . . ?
B1 B2 B5 109.3(2) . . ?
B1 B2 B6 58.79(17) . . ?
B1 B2 Pt7 119.41(18) . . ?
H2 B2 B3 122.2(15) . . ?
H2 B2 B5 121.5(15) . . ?
H2 B2 B6 120.3(15) . . ?
H2 B2 Pt7 107.2(16) . . ?
B3 B2 B5 59.68(17) . . ?
B3 B2 B6 107.6(2) . . ?
B3 B2 Pt7 121.42(18) . . ?
B5 B2 B6 110.7(2) . . ?
B5 B2 Pt7 68.88(14) . . ?
B6 B2 Pt7 65.84(13) . . ?
B1 B3 B2 59.28(18) . . ?
B1 B3 H3 124.5(17) . . ?
B1 B3 B4 59.95(18) . . ?
B1 B3 B5 109.3(2) . . ?
B1 B3 B10 109.2(2) . . ?
B2 B3 H3 123.1(17) . . ?
B2 B3 B4 107.8(2) . . ?
B2 B3 B5 60.85(17) . . ?
B2 B3 B10 110.2(2) . . ?
H3 B3 B4 121.6(17) . . ?
H3 B3 B5 117.9(17) . . ?
H3 B3 B10 117.4(16) . . ?
B4 B3 B5 110.4(2) . . ?
B4 B3 B10 60.41(17) . . ?
B5 B3 B10 62.43(17) . . ?
B1 B4 B3 59.28(18) . . ?
B1 B4 H4 118.3(16) . . ?
B1 B4 Os9 121.50(18) . . ?
B1 B4 B10 108.2(2) . . ?
B1 B4 B11 60.03(17) . . ?
B3 B4 H4 112.8(16) . . ?
B3 B4 Os9 123.43(19) . . ?
B3 B4 B10 59.90(17) . . ?
B3 B4 B11 110.1(2) . . ?
H4 B4 Os9 112.1(16) . . ?
H4 B4 B10 117.6(16) . . ?
H4 B4 B11 124.4(16) . . ?
Os9 B4 B10 69.68(14) . . ?
Os9 B4 B11 68.02(13) . . ?
B10 B4 B11 113.9(2) . . ?
B2 B5 B3 59.46(17) . . ?
B2 B5 H5 128.3(16) . . ?
B2 B5 Pt7 64.31(13) . . ?
B2 B5 B10 106.8(2) . . ?
B2 B5 H510 122.8(12) . . ?
B3 B5 H5 121.3(17) . . ?
B3 B5 Pt7 117.22(18) . . ?
B3 B5 B10 59.51(17) . . ?
B3 B5 H510 101.0(13) . . ?
H5 B5 Pt7 114.3(17) . . ?
H5 B5 B10 115.9(17) . . ?
H5 B5 H510 108(2) . . ?
Pt7 B5 B10 117.84(16) . . ?
Pt7 B5 H510 86.9(12) . . ?
B10 B5 H510 44.1(13) . . ?
B1 B6 B2 57.37(17) . . ?
B1 B6 H6 121.8(15) . . ?
B1 B6 Pt7 117.07(18) . . ?
B1 B6 B8 112.9(2) . . ?
B1 B6 B11 60.78(17) . . ?
B2 B6 H6 120.1(15) . . ?
B2 B6 Pt7 64.66(13) . . ?
B2 B6 B8 116.4(2) . . ?
B2 B6 B11 108.5(2) . . ?
H6 B6 Pt7 106.5(16) . . ?
H6 B6 B8 115.7(15) . . ?
H6 B6 B11 120.9(16) . . ?
Pt7 B6 B8 72.67(14) . . ?
Pt7 B6 B11 124.26(17) . . ?
B8 B6 B11 61.79(16) . . ?
B2 Pt7 B5 46.81(11) . . ?
B2 Pt7 B6 49.50(11) . . ?
B2 Pt7 B8 83.67(11) . . ?
B2 Pt7 P1 149.12(8) . . ?
B2 Pt7 P2 97.96(8) . . ?
B5 Pt7 B6 83.21(11) . . ?
B5 Pt7 B8 88.76(10) . . ?
B5 Pt7 P1 160.92(8) . . ?
B5 Pt7 P2 87.39(8) . . ?
B6 Pt7 B8 44.45(10) . . ?
B6 Pt7 P1 104.19(8) . . ?
B6 Pt7 P2 140.66(8) . . ?
B8 Pt7 P1 84.77(7) . . ?
B8 Pt7 P2 172.90(7) . . ?
P1 Pt7 P2 97.01(2) . . ?
B6 B8 Pt7 62.88(13) . . ?
B6 B8 H8 116.3(16) . . ?
B6 B8 Os9 116.29(17) . . ?
B6 B8 B11 59.84(17) . . ?
B6 B8 H89 133.8(15) . . ?
Pt7 B8 H8 107.9(17) . . ?
Pt7 B8 Os9 120.43(11) . . ?
Pt7 B8 B11 114.50(16) . . ?
Pt7 B8 H89 87.1(15) . . ?
H8 B8 Os9 120.0(17) . . ?
H8 B8 B11 123.9(17) . . ?
H8 B8 H89 106(2) . . ?
Os9 B8 B11 65.32(13) . . ?
Os9 B8 H89 48.8(15) . . ?
B11 B8 H89 111.3(15) . . ?
B4 Os9 B8 80.73(11) . . ?
B4 Os9 B10 45.88(11) . . ?
B4 Os9 B11 46.73(11) . . ?
B4 Os9 H89 99.0(11) . . ?
B4 Os9 C9 77.25(11) . . ?
B4 Os9 P3 123.15(8) . . ?
B4 Os9 P4 133.24(8) . . ?
B8 Os9 B10 85.81(10) . . ?
B8 Os9 B11 45.51(10) . . ?
B8 Os9 H89 32.7(10) . . ?
B8 Os9 C9 145.98(11) . . ?
B8 Os9 P3 123.71(7) . . ?
B8 Os9 P4 83.98(7) . . ?
B10 Os9 B11 81.03(11) . . ?
B10 Os9 H89 79.6(11) . . ?
B10 Os9 C9 96.86(11) . . ?
B10 Os9 P3 82.34(8) . . ?
B10 Os9 P4 169.67(7) . . ?
B11 Os9 H89 76.7(11) . . ?
B11 Os9 C9 101.21(11) . . ?
B11 Os9 P3 160.83(8) . . ?
B11 Os9 P4 92.89(8) . . ?
H89 Os9 C9 176.1(11) . . ?
H89 Os9 P3 91.0(11) . . ?
H89 Os9 P4 90.9(10) . . ?
C9 Os9 P3 90.17(9) . . ?
C9 Os9 P4 92.51(8) . . ?
P3 Os9 P4 102.05(2) . . ?
B3 B10 B4 59.70(17) . . ?
B3 B10 B5 58.06(17) . . ?
B3 B10 Os9 118.58(18) . . ?
B3 B10 H10 114.5(16) . . ?
B3 B10 H510 99.8(12) . . ?
B4 B10 B5 106.4(2) . . ?
B4 B10 Os9 64.43(13) . . ?
B4 B10 H10 129.9(17) . . ?
B4 B10 H510 123.2(12) . . ?
B5 B10 Os9 121.42(16) . . ?
B5 B10 H10 109.2(17) . . ?
B5 B10 H510 44.3(12) . . ?
Os9 B10 H10 119.9(16) . . ?
Os9 B10 H510 90.1(12) . . ?
H10 B10 H510 107(2) . . ?
B1 B11 B4 58.85(17) . . ?
B1 B11 B6 59.31(17) . . ?
B1 B11 B8 108.8(2) . . ?
B1 B11 Os9 118.01(18) . . ?
B1 B11 H11 115.8(16) . . ?
B4 B11 B6 105.9(2) . . ?
B4 B11 B8 111.9(2) . . ?
B4 B11 Os9 65.24(13) . . ?
B4 B11 H11 123.9(16) . . ?
B6 B11 B8 58.37(16) . . ?
B6 B11 Os9 118.34(17) . . ?
B6 B11 H11 117.1(16) . . ?
B8 B11 Os9 69.17(13) . . ?
B8 B11 H11 120.6(16) . . ?
Os9 B11 H11 116.3(16) . . ?
Os9 C9 O9 176.9(2) . . ?
Pt7 P1 C11 113.94(9) . . ?
Pt7 P1 C17 119.96(10) . . ?
Pt7 P1 C18 113.22(10) . . ?
C11 P1 C17 100.79(14) . . ?
C11 P1 C18 106.51(13) . . ?
C17 P1 C18 100.61(15) . . ?
P1 C11 C12 117.4(2) . . ?
P1 C11 C16 124.1(2) . . ?
C12 C11 C16 118.4(3) . . ?
C11 C12 H12 119.4 . . ?
C11 C12 C13 121.2(3) . . ?
H12 C12 C13 119.4 . . ?
C12 C13 H13 120.1 . . ?
C12 C13 C14 119.8(3) . . ?
H13 C13 C14 120.1 . . ?
C13 C14 H14 120.1 . . ?
C13 C14 C15 119.7(3) . . ?
H14 C14 C15 120.1 . . ?
C14 C15 H15 119.6 . . ?
C14 C15 C16 120.7(3) . . ?
H15 C15 C16 119.6 . . ?
C11 C16 C15 120.1(3) . . ?
C11 C16 H16 120.0 . . ?
C15 C16 H16 120.0 . . ?
P1 C17 H17A 109.5 . . ?
P1 C17 H17B 109.5 . . ?
P1 C17 H17C 109.5 . . ?
H17A C17 H17B 109.5 . . ?
H17A C17 H17C 109.5 . . ?
H17B C17 H17C 109.5 . . ?
P1 C18 H18A 109.5 . . ?
P1 C18 H18B 109.5 . . ?
P1 C18 H18C 109.5 . . ?
H18A C18 H18B 109.5 . . ?
H18A C18 H18C 109.5 . . ?
H18B C18 H18C 109.5 . . ?
Pt7 P2 C21 113.3(10) . . ?
Pt7 P2 C21' 107.4(6) . . ?
Pt7 P2 C27 117.64(11) . . ?
Pt7 P2 C28 119.80(11) . . ?
C21 P2 C27 99.3(15) . . ?
C21 P2 C28 102.4(6) . . ?
C21' P2 C27 99.8(9) . . ?
C21' P2 C28 108.8(4) . . ?
C27 P2 C28 101.44(18) . . ?
P2 C21 C22 116.9(10) . . ?
P2 C21 C26 121.2(10) . . ?
C22 C21 C26 121.8(10) . . ?
C21 C22 H22 121.2 . . ?
C21 C22 C23 117.7(11) . . ?
H22 C22 C23 121.2 . . ?
C22 C23 H23 120.1 . . ?
C22 C23 C24 119.7(11) . . ?
H23 C23 C24 120.1 . . ?
C23 C24 H24 118.9 . . ?
C23 C24 C25 122.1(11) . . ?
H24 C24 C25 118.9 . . ?
C24 C25 H25 120.8 . . ?
C24 C25 C26 118.4(11) . . ?
H25 C25 C26 120.8 . . ?
C21 C26 C25 120.1(11) . . ?
C21 C26 H26 120.0 . . ?
C25 C26 H26 120.0 . . ?
P2 C21' C22' 127.0(7) . . ?
P2 C21' C26' 114.5(6) . . ?
C22' C21' C26' 118.4(6) . . ?
C21' C22' H22' 118.7 . . ?
C21' C22' C23' 122.6(8) . . ?
H22' C22' C23' 118.7 . . ?
C22' C23' H23' 121.1 . . ?
C22' C23' C24' 117.9(8) . . ?
H23' C23' C24' 121.1 . . ?
C23' C24' H24' 119.0 . . ?
C23' C24' C25' 122.0(6) . . ?
H24' C24' C25' 119.0 . . ?
C24' C25' H25' 120.6 . . ?
C24' C25' C26' 118.9(7) . . ?
H25' C25' C26' 120.6 . . ?
C21' C26' C25' 120.2(7) . . ?
C21' C26' H26' 119.9 . . ?
C25' C26' H26' 119.9 . . ?
P2 C27 H27A 109.5 . . ?
P2 C27 H27B 109.5 . . ?
P2 C27 H27C 109.5 . . ?
H27A C27 H27B 109.5 . . ?
H27A C27 H27C 109.5 . . ?
H27B C27 H27C 109.5 . . ?
P2 C28 H28A 109.5 . . ?
P2 C28 H28B 109.5 . . ?
P2 C28 H28C 109.5 . . ?
H28A C28 H28B 109.5 . . ?
H28A C28 H28C 109.5 . . ?
H28B C28 H28C 109.5 . . ?
Os9 P3 C311 117.50(10) . . ?
Os9 P3 C321 120.72(9) . . ?
Os9 P3 C331 112.58(9) . . ?
C311 P3 C321 99.48(13) . . ?
C311 P3 C331 102.64(12) . . ?
C321 P3 C331 101.15(13) . . ?
P3 C311 C312 119.8(2) . . ?
P3 C311 C316 121.6(2) . . ?
C312 C311 C316 118.5(3) . . ?
C311 C312 H312 119.7 . . ?
C311 C312 C313 120.6(3) . . ?
H312 C312 C313 119.7 . . ?
C312 C313 H313 119.9 . . ?
C312 C313 C314 120.2(3) . . ?
H313 C313 C314 119.9 . . ?
C313 C314 H314 120.1 . . ?
C313 C314 C315 119.9(3) . . ?
H314 C314 C315 120.1 . . ?
C314 C315 H315 119.8 . . ?
C314 C315 C316 120.5(3) . . ?
H315 C315 C316 119.8 . . ?
C311 C316 C315 120.3(3) . . ?
C311 C316 H316 119.9 . . ?
C315 C316 H316 119.9 . . ?
P3 C321 C322 123.4(2) . . ?
P3 C321 C326 118.4(2) . . ?
C322 C321 C326 118.2(3) . . ?
C321 C322 H322 119.3 . . ?
C321 C322 C323 121.4(3) . . ?
H322 C322 C323 119.3 . . ?
C322 C323 H323 120.2 . . ?
C322 C323 C324 119.6(3) . . ?
H323 C323 C324 120.2 . . ?
C323 C324 H324 120.0 . . ?
C323 C324 C325 120.1(3) . . ?
H324 C324 C325 120.0 . . ?
C324 C325 H325 119.8 . . ?
C324 C325 C326 120.4(3) . . ?
H325 C325 C326 119.8 . . ?
C321 C326 C325 120.3(3) . . ?
C321 C326 H326 119.9 . . ?
C325 C326 H326 119.9 . . ?
P3 C331 C332 119.6(2) . . ?
P3 C331 C336 122.5(2) . . ?
C332 C331 C336 118.0(3) . . ?
C331 C332 H332 119.4 . . ?
C331 C332 C333 121.3(3) . . ?
H332 C332 C333 119.4 . . ?
C332 C333 H333 120.1 . . ?
C332 C333 C334 119.8(3) . . ?
H333 C333 C334 120.1 . . ?
C333 C334 H334 120.1 . . ?
C333 C334 C335 119.8(3) . . ?
H334 C334 C335 120.1 . . ?
C334 C335 H335 119.9 . . ?
C334 C335 C336 120.3(3) . . ?
H335 C335 C336 119.9 . . ?
C331 C336 C335 120.8(3) . . ?
C331 C336 H336 119.6 . . ?
C335 C336 H336 119.6 . . ?
Os9 P4 C411 119.53(8) . . ?
Os9 P4 C421 114.07(8) . . ?
Os9 P4 C431 117.96(9) . . ?
C411 P4 C421 99.10(12) . . ?
C411 P4 C431 100.81(12) . . ?
C421 P4 C431 102.32(12) . . ?
P4 C411 C412 120.6(2) . . ?
P4 C411 C416 122.1(2) . . ?
C412 C411 C416 117.3(2) . . ?
C411 C412 H412 119.3 . . ?
C411 C412 C413 121.4(3) . . ?
H412 C412 C413 119.3 . . ?
C412 C413 H413 119.7 . . ?
C412 C413 C414 120.5(3) . . ?
H413 C413 C414 119.7 . . ?
C413 C414 H414 120.5 . . ?
C413 C414 C415 119.0(3) . . ?
H414 C414 C415 120.5 . . ?
C414 C415 H415 119.8 . . ?
C414 C415 C416 120.4(3) . . ?
H415 C415 C416 119.8 . . ?
C411 C416 C415 121.4(3) . . ?
C411 C416 H416 119.3 . . ?
C415 C416 H416 119.3 . . ?
P4 C421 C422 120.8(2) . . ?
P4 C421 C426 120.7(2) . . ?
C422 C421 C426 118.5(2) . . ?
C421 C422 H422 119.6 . . ?
C421 C422 C423 120.7(3) . . ?
H422 C422 C423 119.6 . . ?
C422 C423 H423 120.0 . . ?
C422 C423 C424 120.1(3) . . ?
H423 C423 C424 120.0 . . ?
C423 C424 H424 120.0 . . ?
C423 C424 C425 120.0(3) . . ?
H424 C424 C425 120.0 . . ?
C424 C425 H425 120.0 . . ?
C424 C425 C426 120.0(3) . . ?
H425 C425 C426 120.0 . . ?
C421 C426 C425 120.7(3) . . ?
C421 C426 H426 119.6 . . ?
C425 C426 H426 119.6 . . ?
P4 C431 C432 123.7(2) . . ?
P4 C431 C436 118.34(19) . . ?
C432 C431 C436 117.7(2) . . ?
C431 C432 H432 119.7 . . ?
C431 C432 C433 120.7(3) . . ?
H432 C432 C433 119.7 . . ?
C432 C433 H433 119.6 . . ?
C432 C433 C434 120.7(3) . . ?
H433 C433 C434 119.6 . . ?
C433 C434 H434 120.3 . . ?
C433 C434 C435 119.4(3) . . ?
H434 C434 C435 120.3 . . ?
C434 C435 H435 120.0 . . ?
C434 C435 C436 120.0(3) . . ?
H435 C435 C436 120.0 . . ?
C431 C436 C435 121.6(2) . . ?
C431 C436 H436 119.2 . . ?
C435 C436 H436 119.2 . . ?
Cl1 C1 H1A 109.0 . . ?
Cl1 C1 H1B 109.0 . . ?
Cl1 C1 C2 113.0(13) . . ?
H1A C1 H1B 107.8 . . ?
H1A C1 C2 109.0 . . ?
H1B C1 C2 109.0 . . ?
C1 C2 H2A 108.0 . . ?
C1 C2 H2B 108.0 . . ?
C1 C2 Cl2 117.1(11) . . ?
H2A C2 H2B 107.3 . . ?
H2A C2 Cl2 108.0 . . ?
H2B C2 Cl2 108.0 . . ?
Cl3 C3 H3A 108.7 . . ?
Cl3 C3 H3B 108.7 . . ?
Cl3 C3 C4 114.0(13) . . ?
H3A C3 H3B 107.6 . . ?
H3A C3 C4 108.7 . . ?
H3B C3 C4 108.7 . . ?
C3 C4 H4A 110.0 . . ?
C3 C4 H4B 110.0 . . ?
C3 C4 Cl4 108.5(12) . . ?
H4A C4 H4B 108.4 . . ?
H4A C4 Cl4 110.0 . . ?
H4B C4 Cl4 110.0 . . ?

loop_
_geom_bond_atom_site_label_1
_geom_bond_atom_site_label_2
_geom_bond_distance
_geom_bond_site_symmetry_2
_geom_bond_publ_flag
B1 H1 1.07(3) . ?
B1 B2 1.744(4) . ?
B1 B3 1.764(5) . ?
B1 B4 1.776(4) . ?
B1 B6 1.771(4) . ?
B1 B11 1.797(4) . ?
B2 H2 1.11(3) . ?
B2 B3 1.762(4) . ?
B2 B5 1.787(4) . ?
B2 B6 1.859(4) . ?
B2 Pt7 2.209(3) . ?
B3 H3 1.08(3) . ?
B3 B4 1.790(4) . ?
B3 B5 1.766(4) . ?
B3 B10 1.794(4) . ?
B4 H4 1.10(3) . ?
B4 Os9 2.266(3) . ?
B4 B10 1.803(5) . ?
B4 B11 1.817(4) . ?
B5 H5 1.07(3) . ?
B5 Pt7 2.287(3) . ?
B5 B10 1.845(4) . ?
B5 H510 1.29(3) . ?
B6 H6 1.11(3) . ?
B6 Pt7 2.230(3) . ?
B6 B8 1.755(4) . ?
B6 B11 1.782(4) . ?
Pt7 B8 2.392(3) . ?
Pt7 P1 2.3367(6) . ?
Pt7 P2 2.3328(7) . ?
B8 H8 1.06(3) . ?
B8 Os9 2.380(3) . ?
B8 B11 1.816(4) . ?
B8 H89 1.30(3) . ?
Os9 B10 2.355(3) . ?
Os9 B11 2.314(3) . ?
Os9 H89 1.81(3) . ?
Os9 C9 1.861(3) . ?
Os9 P3 2.3662(6) . ?
Os9 P4 2.4116(6) . ?
B10 H10 1.08(3) . ?
B10 H510 1.28(3) . ?
B11 H11 1.12(3) . ?
C9 O9 1.157(3) . ?
P1 C11 1.822(3) . ?
P1 C17 1.814(3) . ?
P1 C18 1.812(3) . ?
C11 C12 1.395(4) . ?
C11 C16 1.390(4) . ?
C12 H12 0.950 . ?
C12 C13 1.381(4) . ?
C13 H13 0.950 . ?
C13 C14 1.379(5) . ?
C14 H14 0.950 . ?
C14 C15 1.379(5) . ?
C15 H15 0.950 . ?
C15 C16 1.390(4) . ?
C16 H16 0.950 . ?
C17 H17A 0.980 . ?
C17 H17B 0.980 . ?
C17 H17C 0.980 . ?
C18 H18A 0.980 . ?
C18 H18B 0.980 . ?
C18 H18C 0.980 . ?
P2 C21 1.794(11) . ?
P2 C21' 1.832(7) . ?
P2 C27 1.815(3) . ?
P2 C28 1.812(3) . ?
C21 C22 1.396(12) . ?
C21 C26 1.387(12) . ?
C22 H22 0.950 . ?
C22 C23 1.394(11) . ?
C23 H23 0.950 . ?
C23 C24 1.400(13) . ?
C24 H24 0.950 . ?
C24 C25 1.368(13) . ?
C25 H25 0.950 . ?
C25 C26 1.390(12) . ?
C26 H26 0.950 . ?
C21' C22' 1.389(8) . ?
C21' C26' 1.414(9) . ?
C22' H22' 0.950 . ?
C22' C23' 1.388(9) . ?
C23' H23' 0.950 . ?
C23' C24' 1.388(10) . ?
C24' H24' 0.950 . ?
C24' C25' 1.398(9) . ?
C25' H25' 0.950 . ?
C25' C26' 1.400(8) . ?
C26' H26' 0.950 . ?
C27 H27A 0.980 . ?
C27 H27B 0.980 . ?
C27 H27C 0.980 . ?
C28 H28A 0.980 . ?
C28 H28B 0.980 . ?
C28 H28C 0.980 . ?
P3 C311 1.847(3) . ?
P3 C321 1.843(3) . ?
P3 C331 1.840(3) . ?
C311 C312 1.398(4) . ?
C311 C316 1.396(4) . ?
C312 H312 0.950 . ?
C312 C313 1.393(4) . ?
C313 H313 0.950 . ?
C313 C314 1.376(5) . ?
C314 H314 0.950 . ?
C314 C315 1.381(5) . ?
C315 H315 0.950 . ?
C315 C316 1.392(4) . ?
C316 H316 0.950 . ?
C321 C322 1.389(4) . ?
C321 C326 1.393(4) . ?
C322 H322 0.950 . ?
C322 C323 1.392(4) . ?
C323 H323 0.950 . ?
C323 C324 1.370(5) . ?
C324 H324 0.950 . ?
C324 C325 1.383(6) . ?
C325 H325 0.950 . ?
C325 C326 1.391(5) . ?
C326 H326 0.950 . ?
C331 C332 1.400(4) . ?
C331 C336 1.389(4) . ?
C332 H332 0.950 . ?
C332 C333 1.377(4) . ?
C333 H333 0.950 . ?
C333 C334 1.387(4) . ?
C334 H334 0.950 . ?
C334 C335 1.376(5) . ?
C335 H335 0.950 . ?
C335 C336 1.388(5) . ?
C336 H336 0.950 . ?
P4 C411 1.857(3) . ?
P4 C421 1.848(3) . ?
P4 C431 1.839(3) . ?
C411 C412 1.390(4) . ?
C411 C416 1.392(4) . ?
C412 H412 0.950 . ?
C412 C413 1.386(4) . ?
C413 H413 0.950 . ?
C413 C414 1.378(4) . ?
C414 H414 0.950 . ?
C414 C415 1.382(4) . ?
C415 H415 0.950 . ?
C415 C416 1.386(4) . ?
C416 H416 0.950 . ?
C421 C422 1.384(4) . ?
C421 C426 1.399(4) . ?
C422 H422 0.950 . ?
C422 C423 1.396(4) . ?
C423 H423 0.950 . ?
C423 C424 1.378(5) . ?
C424 H424 0.950 . ?
C424 C425 1.382(5) . ?
C425 H425 0.950 . ?
C425 C426 1.388(4) . ?
C426 H426 0.950 . ?
C431 C432 1.401(4) . ?
C431 C436 1.387(4) . ?
C432 H432 0.950 . ?
C432 C433 1.380(4) . ?
C433 H433 0.950 . ?
C433 C434 1.381(4) . ?
C434 H434 0.950 . ?
C434 C435 1.380(4) . ?
C435 H435 0.950 . ?
C435 C436 1.385(4) . ?
C436 H436 0.950 . ?
Cl1 C1 1.775(12) . ?
C1 H1A 0.990 . ?
C1 H1B 0.990 . ?
C1 C2 1.445(17) . ?
C2 H2A 0.990 . ?
C2 H2B 0.990 . ?
C2 Cl2 1.704(11) . ?
Cl3 C3 1.780(15) . ?
C3 H3A 0.990 . ?
C3 H3B 0.990 . ?
C3 C4 1.469(17) . ?
C4 H4A 0.990 . ?
C4 H4B 0.990 . ?
C4 Cl4 1.708(14) . ?

loop_
_geom_torsion_atom_site_label_1
_geom_torsion_atom_site_label_2
_geom_torsion_atom_site_label_3
_geom_torsion_atom_site_label_4
_geom_torsion
_geom_torsion_site_symmetry_1
_geom_torsion_site_symmetry_2
_geom_torsion_site_symmetry_3
_geom_torsion_site_symmetry_4
_geom_torsion_publ_flag
B3 B1 B2 B5 35.53(19) . . . . ?
B3 B1 B2 B6 138.6(2) . . . . ?
B3 B1 B2 Pt7 111.6(2) . . . . ?
B4 B1 B2 B3 -37.4(2) . . . . ?
B4 B1 B2 B5 -1.8(3) . . . . ?
B4 B1 B2 B6 101.2(2) . . . . ?
B4 B1 B2 Pt7 74.2(3) . . . . ?
B6 B1 B2 B3 -138.6(2) . . . . ?
B6 B1 B2 B5 -103.1(2) . . . . ?
B6 B1 B2 Pt7 -27.01(19) . . . . ?
B11 B1 B2 B3 -103.3(2) . . . . ?
B11 B1 B2 B5 -67.8(3) . . . . ?
B11 B1 B2 B6 35.3(2) . . . . ?
B11 B1 B2 Pt7 8.3(3) . . . . ?
B1 B2 B3 B4 36.6(2) . . . . ?
B1 B2 B3 B5 140.5(2) . . . . ?
B1 B2 B3 B10 100.9(2) . . . . ?
B5 B2 B3 B1 -140.5(2) . . . . ?
B5 B2 B3 B4 -103.9(2) . . . . ?
B5 B2 B3 B10 -39.7(2) . . . . ?
B6 B2 B3 B1 -36.39(19) . . . . ?
B6 B2 B3 B4 0.2(3) . . . . ?
B6 B2 B3 B5 104.2(2) . . . . ?
B6 B2 B3 B10 64.5(3) . . . . ?
Pt7 B2 B3 B1 -108.3(2) . . . . ?
Pt7 B2 B3 B4 -71.7(3) . . . . ?
Pt7 B2 B3 B5 32.20(19) . . . . ?
Pt7 B2 B3 B10 -7.5(3) . . . . ?
B2 B1 B3 B4 -139.0(2) . . . . ?
B2 B1 B3 B5 -36.0(2) . . . . ?
B2 B1 B3 B10 -102.6(2) . . . . ?
B4 B1 B3 B2 139.0(2) . . . . ?
B4 B1 B3 B5 103.0(2) . . . . ?
B4 B1 B3 B10 36.4(2) . . . . ?
B6 B1 B3 B2 39.6(2) . . . . ?
B6 B1 B3 B4 -99.3(2) . . . . ?
B6 B1 B3 B5 3.6(3) . . . . ?
B6 B1 B3 B10 -63.0(3) . . . . ?
B11 B1 B3 B2 104.7(2) . . . . ?
B11 B1 B3 B4 -34.3(2) . . . . ?
B11 B1 B3 B5 68.7(3) . . . . ?
B11 B1 B3 B10 2.1(3) . . . . ?
B2 B1 B4 B3 37.2(2) . . . . ?
B2 B1 B4 Os9 -75.6(3) . . . . ?
B2 B1 B4 B10 1.2(3) . . . . ?
B2 B1 B4 B11 -106.3(2) . . . . ?
B3 B1 B4 Os9 -112.8(2) . . . . ?
B3 B1 B4 B10 -35.9(2) . . . . ?
B3 B1 B4 B11 -143.5(2) . . . . ?
B6 B1 B4 B3 105.0(2) . . . . ?
B6 B1 B4 Os9 -7.8(3) . . . . ?
B6 B1 B4 B10 69.1(3) . . . . ?
B6 B1 B4 B11 -38.5(2) . . . . ?
B11 B1 B4 B3 143.5(2) . . . . ?
B11 B1 B4 Os9 30.7(2) . . . . ?
B11 B1 B4 B10 107.6(2) . . . . ?
B1 B3 B4 Os9 109.6(2) . . . . ?
B1 B3 B4 B10 139.9(2) . . . . ?
B1 B3 B4 B11 33.3(2) . . . . ?
B2 B3 B4 B1 -36.3(2) . . . . ?
B2 B3 B4 Os9 73.3(3) . . . . ?
B2 B3 B4 B10 103.6(2) . . . . ?
B2 B3 B4 B11 -3.0(3) . . . . ?
B5 B3 B4 B1 -101.1(2) . . . . ?
B5 B3 B4 Os9 8.5(3) . . . . ?
B5 B3 B4 B10 38.8(2) . . . . ?
B5 B3 B4 B11 -67.8(3) . . . . ?
B10 B3 B4 B1 -139.9(2) . . . . ?
B10 B3 B4 Os9 -30.3(2) . . . . ?
B10 B3 B4 B11 -106.6(2) . . . . ?
B1 B3 B5 B2 35.4(2) . . . . ?
B1 B3 B5 Pt7 5.8(3) . . . . ?
B1 B3 B5 B10 -102.1(2) . . . . ?
B2 B3 B5 Pt7 -29.60(18) . . . . ?
B2 B3 B5 B10 -137.5(2) . . . . ?
B4 B3 B5 B2 99.5(2) . . . . ?
B4 B3 B5 Pt7 69.9(3) . . . . ?
B4 B3 B5 B10 -37.9(2) . . . . ?
B10 B3 B5 B2 137.5(2) . . . . ?
B10 B3 B5 Pt7 107.9(2) . . . . ?
B1 B2 B5 B3 -35.8(2) . . . . ?
B1 B2 B5 Pt7 115.00(19) . . . . ?
B1 B2 B5 B10 1.7(3) . . . . ?
B3 B2 B5 Pt7 150.83(18) . . . . ?
B3 B2 B5 B10 37.49(18) . . . . ?
B6 B2 B5 B3 -98.8(2) . . . . ?
B6 B2 B5 Pt7 52.05(17) . . . . ?
B6 B2 B5 B10 -61.3(2) . . . . ?
Pt7 B2 B5 B3 -150.83(18) . . . . ?
Pt7 B2 B5 B10 -113.34(17) . . . . ?
B2 B1 B6 Pt7 26.11(18) . . . . ?
B2 B1 B6 B8 107.6(2) . . . . ?
B2 B1 B6 B11 142.1(2) . . . . ?
B3 B1 B6 B2 -38.1(2) . . . . ?
B3 B1 B6 Pt7 -12.0(3) . . . . ?
B3 B1 B6 B8 69.5(3) . . . . ?
B3 B1 B6 B11 104.0(2) . . . . ?
B4 B1 B6 B2 -103.1(2) . . . . ?
B4 B1 B6 Pt7 -77.0(2) . . . . ?
B4 B1 B6 B8 4.5(3) . . . . ?
B4 B1 B6 B11 39.0(2) . . . . ?
B11 B1 B6 B2 -142.1(2) . . . . ?
B11 B1 B6 Pt7 -116.0(2) . . . . ?
B11 B1 B6 B8 -34.5(2) . . . . ?
B1 B2 B6 Pt7 -154.30(18) . . . . ?
B1 B2 B6 B8 -101.4(3) . . . . ?
B1 B2 B6 B11 -34.4(2) . . . . ?
B3 B2 B6 B1 37.1(2) . . . . ?
B3 B2 B6 Pt7 -117.21(19) . . . . ?
B3 B2 B6 B8 -64.3(3) . . . . ?
B3 B2 B6 B11 2.7(3) . . . . ?
B5 B2 B6 B1 100.6(2) . . . . ?
B5 B2 B6 Pt7 -53.72(17) . . . . ?
B5 B2 B6 B8 -0.8(3) . . . . ?
B5 B2 B6 B11 66.2(3) . . . . ?
Pt7 B2 B6 B1 154.30(18) . . . . ?
Pt7 B2 B6 B8 52.89(19) . . . . ?
Pt7 B2 B6 B11 119.91(18) . . . . ?
B1 B6 B8 Pt7 -112.7(2) . . . . ?
B1 B6 B8 Os9 -0.2(3) . . . . ?
B1 B6 B8 B11 34.1(2) . . . . ?
B2 B6 B8 Pt7 -49.02(18) . . . . ?
B2 B6 B8 Os9 63.4(3) . . . . ?
B2 B6 B8 B11 97.8(2) . . . . ?
Pt7 B6 B8 Os9 112.44(14) . . . . ?
Pt7 B6 B8 B11 146.78(17) . . . . ?
B11 B6 B8 Pt7 -146.78(17) . . . . ?
B11 B6 B8 Os9 -34.34(17) . . . . ?
B1 B3 B10 B4 -36.2(2) . . . . ?
B1 B3 B10 B5 102.3(2) . . . . ?
B1 B3 B10 Os9 -8.8(3) . . . . ?
B2 B3 B10 B4 -99.5(2) . . . . ?
B2 B3 B10 B5 39.0(2) . . . . ?
B2 B3 B10 Os9 -72.1(3) . . . . ?
B4 B3 B10 B5 138.5(2) . . . . ?
B4 B3 B10 Os9 27.43(18) . . . . ?
B5 B3 B10 B4 -138.5(2) . . . . ?
B5 B3 B10 Os9 -111.1(2) . . . . ?
B1 B4 B10 B3 35.67(19) . . . . ?
B1 B4 B10 B5 -0.2(3) . . . . ?
B1 B4 B10 Os9 -117.69(19) . . . . ?
B3 B4 B10 B5 -35.85(18) . . . . ?
B3 B4 B10 Os9 -153.35(17) . . . . ?
Os9 B4 B10 B3 153.35(17) . . . . ?
Os9 B4 B10 B5 117.50(17) . . . . ?
B11 B4 B10 B3 100.2(2) . . . . ?
B11 B4 B10 B5 64.4(3) . . . . ?
B11 B4 B10 Os9 -53.12(17) . . . . ?
B2 B5 B10 B3 -37.46(19) . . . . ?
B2 B5 B10 B4 -0.9(2) . . . . ?
B2 B5 B10 Os9 68.8(2) . . . . ?
B3 B5 B10 B4 36.58(19) . . . . ?
B3 B5 B10 Os9 106.2(2) . . . . ?
Pt7 B5 B10 B3 -106.8(2) . . . . ?
Pt7 B5 B10 B4 -70.2(2) . . . . ?
Pt7 B5 B10 Os9 -0.6(3) . . . . ?
B1 B6 B11 B4 -37.45(19) . . . . ?
B1 B6 B11 B8 -143.7(2) . . . . ?
B1 B6 B11 Os9 -107.5(2) . . . . ?
B2 B6 B11 B1 33.03(19) . . . . ?
B2 B6 B11 B4 -4.4(3) . . . . ?
B2 B6 B11 B8 -110.7(2) . . . . ?
B2 B6 B11 Os9 -74.5(2) . . . . ?
Pt7 B6 B11 B1 104.5(2) . . . . ?
Pt7 B6 B11 B4 67.0(3) . . . . ?
Pt7 B6 B11 B8 -39.25(19) . . . . ?
Pt7 B6 B11 Os9 -3.0(3) . . . . ?
B8 B6 B11 B1 143.7(2) . . . . ?
B8 B6 B11 B4 106.3(2) . . . . ?
B8 B6 B11 Os9 36.23(18) . . . . ?
B2 B1 B11 B4 100.1(3) . . . . ?
B2 B1 B11 B6 -36.8(2) . . . . ?
B2 B1 B11 B8 -4.6(3) . . . . ?
B2 B1 B11 Os9 71.2(3) . . . . ?
B3 B1 B11 B4 34.1(2) . . . . ?
B3 B1 B11 B6 -102.8(2) . . . . ?
B3 B1 B11 B8 -70.6(3) . . . . ?
B3 B1 B11 Os9 5.3(3) . . . . ?
B4 B1 B11 B6 -136.9(2) . . . . ?
B4 B1 B11 B8 -104.7(2) . . . . ?
B4 B1 B11 Os9 -28.86(19) . . . . ?
B6 B1 B11 B4 136.9(2) . . . . ?
B6 B1 B11 B8 32.16(19) . . . . ?
B6 B1 B11 Os9 108.0(2) . . . . ?
B6 B8 B11 B1 -32.5(2) . . . . ?
B6 B8 B11 B4 -95.7(2) . . . . ?
B6 B8 B11 Os9 -146.18(17) . . . . ?
Pt7 B8 B11 B1 -0.1(3) . . . . ?
Pt7 B8 B11 B4 -63.3(2) . . . . ?
Pt7 B8 B11 B6 32.40(16) . . . . ?
Pt7 B8 B11 Os9 -113.78(14) . . . . ?
Os9 B8 B11 B1 113.7(2) . . . . ?
Os9 B8 B11 B4 50.53(17) . . . . ?
Os9 B8 B11 B6 146.18(17) . . . . ?
B1 B4 B11 B6 37.66(19) . . . . ?
B1 B4 B11 B8 99.4(2) . . . . ?
B1 B4 B11 Os9 152.01(18) . . . . ?
B3 B4 B11 B1 -33.0(2) . . . . ?
B3 B4 B11 B6 4.7(3) . . . . ?
B3 B4 B11 B8 66.4(3) . . . . ?
B3 B4 B11 Os9 119.0(2) . . . . ?
Os9 B4 B11 B1 -152.01(18) . . . . ?
Os9 B4 B11 B6 -114.35(18) . . . . ?
Os9 B4 B11 B8 -52.61(17) . . . . ?
B10 B4 B11 B1 -98.0(2) . . . . ?
B10 B4 B11 B6 -60.4(3) . . . . ?
B10 B4 B11 B8 1.4(3) . . . . ?
B10 B4 B11 Os9 53.99(18) . . . . ?
Pt7 P1 C11 C12 61.1(3) . . . . ?
Pt7 P1 C11 C16 -121.3(2) . . . . ?
C17 P1 C11 C12 -68.7(3) . . . . ?
C17 P1 C11 C16 108.8(3) . . . . ?
C18 P1 C11 C12 -173.3(2) . . . . ?
C18 P1 C11 C16 4.2(3) . . . . ?
P1 C11 C12 C13 176.9(3) . . . . ?
C16 C11 C12 C13 -0.8(5) . . . . ?
C11 C12 C13 C14 0.4(6) . . . . ?
C12 C13 C14 C15 0.3(6) . . . . ?
C13 C14 C15 C16 -0.7(6) . . . . ?
C14 C15 C16 C11 0.3(5) . . . . ?
P1 C11 C16 C15 -177.1(2) . . . . ?
C12 C11 C16 C15 0.4(4) . . . . ?
Pt7 P2 C21 C22 -140(2) . . . . ?
Pt7 P2 C21 C26 35(4) . . . . ?
C27 P2 C21 C22 94(3) . . . . ?
C27 P2 C21 C26 -90(3) . . . . ?
C28 P2 C21 C22 -10(3) . . . . ?
C28 P2 C21 C26 166(3) . . . . ?
P2 C21 C22 C23 178.8(19) . . . . ?
C26 C21 C22 C23 3(4) . . . . ?
C21 C22 C23 C24 -3(3) . . . . ?
C22 C23 C24 C25 4(2) . . . . ?
C23 C24 C25 C26 -4(2) . . . . ?
P2 C21 C26 C25 -179(2) . . . . ?
C22 C21 C26 C25 -4(5) . . . . ?
C24 C25 C26 C21 4(3) . . . . ?
Pt7 P2 C21' C22' -140.8(19) . . . . ?
Pt7 P2 C21' C26' 42.0(19) . . . . ?
C27 P2 C21' C22' 96(2) . . . . ?
C27 P2 C21' C26' -81.2(17) . . . . ?
C28 P2 C21' C22' -10(2) . . . . ?
C28 P2 C21' C26' 173.0(14) . . . . ?
P2 C21' C22' C23' -179.3(14) . . . . ?
C26' C21' C22' C23' -2(3) . . . . ?
C21' C22' C23' C24' 0.3(17) . . . . ?
C22' C23' C24' C25' 0.5(11) . . . . ?
C23' C24' C25' C26' 0.5(10) . . . . ?
C24' C25' C26' C21' -2.3(16) . . . . ?
P2 C21' C26' C25' -179.4(10) . . . . ?
C22' C21' C26' C25' 3(3) . . . . ?
Os9 P3 C311 C312 157.0(2) . . . . ?
Os9 P3 C311 C316 -26.4(3) . . . . ?
C321 P3 C311 C312 24.8(3) . . . . ?
C321 P3 C311 C316 -158.5(2) . . . . ?
C331 P3 C311 C312 -78.9(3) . . . . ?
C331 P3 C311 C316 97.7(3) . . . . ?
P3 C311 C312 C313 176.9(2) . . . . ?
C316 C311 C312 C313 0.1(4) . . . . ?
C311 C312 C313 C314 -1.8(5) . . . . ?
C312 C313 C314 C315 1.7(5) . . . . ?
C313 C314 C315 C316 0.0(5) . . . . ?
C314 C315 C316 C311 -1.7(5) . . . . ?
P3 C311 C316 C315 -175.1(2) . . . . ?
C312 C311 C316 C315 1.6(4) . . . . ?
Os9 P3 C321 C322 116.8(2) . . . . ?
Os9 P3 C321 C326 -62.2(2) . . . . ?
C311 P3 C321 C322 -113.2(2) . . . . ?
C311 P3 C321 C326 67.9(2) . . . . ?
C331 P3 C321 C322 -8.1(3) . . . . ?
C331 P3 C321 C326 172.9(2) . . . . ?
P3 C321 C322 C323 -176.9(2) . . . . ?
C326 C321 C322 C323 2.1(4) . . . . ?
C321 C322 C323 C324 -0.7(5) . . . . ?
C322 C323 C324 C325 -1.0(5) . . . . ?
C323 C324 C325 C326 1.3(5) . . . . ?
C324 C325 C326 C321 0.1(5) . . . . ?
P3 C321 C326 C325 177.3(2) . . . . ?
C322 C321 C326 C325 -1.8(4) . . . . ?
Os9 P3 C331 C332 -50.0(2) . . . . ?
Os9 P3 C331 C336 130.7(2) . . . . ?
C311 P3 C331 C332 -177.2(2) . . . . ?
C311 P3 C331 C336 3.4(3) . . . . ?
C321 P3 C331 C332 80.3(2) . . . . ?
C321 P3 C331 C336 -99.1(3) . . . . ?
P3 C331 C332 C333 -179.1(2) . . . . ?
C336 C331 C332 C333 0.3(4) . . . . ?
C331 C332 C333 C334 -1.4(4) . . . . ?
C332 C333 C334 C335 1.1(5) . . . . ?
C333 C334 C335 C336 0.2(5) . . . . ?
C334 C335 C336 C331 -1.2(5) . . . . ?
P3 C331 C336 C335 -179.7(3) . . . . ?
C332 C331 C336 C335 1.0(5) . . . . ?
Os9 P4 C411 C412 41.7(2) . . . . ?
Os9 P4 C411 C416 -139.7(2) . . . . ?
C421 P4 C411 C412 -82.8(2) . . . . ?
C421 P4 C411 C416 95.9(2) . . . . ?
C431 P4 C411 C412 172.7(2) . . . . ?
C431 P4 C411 C416 -8.6(3) . . . . ?
P4 C411 C412 C413 179.8(2) . . . . ?
C416 C411 C412 C413 1.1(4) . . . . ?
C411 C412 C413 C414 -0.7(5) . . . . ?
C412 C413 C414 C415 -0.5(5) . . . . ?
C413 C414 C415 C416 1.4(5) . . . . ?
C414 C415 C416 C411 -1.1(5) . . . . ?
P4 C411 C416 C415 -178.9(2) . . . . ?
C412 C411 C416 C415 -0.2(4) . . . . ?
Os9 P4 C421 C422 -88.1(2) . . . . ?
Os9 P4 C421 C426 88.4(2) . . . . ?
C411 P4 C421 C422 40.1(2) . . . . ?
C411 P4 C421 C426 -143.4(2) . . . . ?
C431 P4 C421 C422 143.3(2) . . . . ?
C431 P4 C421 C426 -40.1(2) . . . . ?
P4 C421 C422 C423 176.8(2) . . . . ?
C426 C421 C422 C423 0.2(4) . . . . ?
C421 C422 C423 C424 0.5(5) . . . . ?
C422 C423 C424 C425 -0.8(5) . . . . ?
C423 C424 C425 C426 0.3(5) . . . . ?
C424 C425 C426 C421 0.4(5) . . . . ?
P4 C421 C426 C425 -177.3(2) . . . . ?
C422 C421 C426 C425 -0.7(4) . . . . ?
Os9 P4 C431 C432 -157.79(19) . . . . ?
Os9 P4 C431 C436 28.9(2) . . . . ?
C411 P4 C431 C432 70.2(2) . . . . ?
C411 P4 C431 C436 -103.1(2) . . . . ?
C421 P4 C431 C432 -31.7(2) . . . . ?
C421 P4 C431 C436 155.0(2) . . . . ?
P4 C431 C432 C433 -172.7(2) . . . . ?
C436 C431 C432 C433 0.6(4) . . . . ?
C431 C432 C433 C434 -0.3(4) . . . . ?
C432 C433 C434 C435 -0.3(4) . . . . ?
C433 C434 C435 C436 0.5(4) . . . . ?
C434 C435 C436 C431 -0.1(4) . . . . ?
P4 C431 C436 C435 173.3(2) . . . . ?
C432 C431 C436 C435 -0.4(4) . . . . ?
Cl1 C1 C2 Cl2 57(2) . . . . ?
Cl3 C3 C4 Cl4 60.2(19) . . . . ?
